data_7701262
loop_
_publ_author_name
'Yamada, Kie'
'Mori, Hirotoshi'
'Sugaya, Tomoaki'
'Tadokoro, Makoto'
'Maeba, Junichi'
'Nozaki, Koichi'
'Haga, Masa-Aki'

_publ_section_title
;
 Synthesis, X-ray structure, photophysical properties, and theoretical
 studies of six-membered cyclometalated iridium(iii) complexes: revisiting
 Ir(pnbi)<sub>2</sub>(acac).
;
_journal_issue 40
_journal_name_full 'Dalton transactions (Cambridge, England : 2003)'
_journal_page_first 15212
_journal_page_last 15219
_journal_paper_doi 10.1039/c9dt03392k
_journal_volume 48
_journal_year 2019
_chemical_formula_sum 'C66 H55 Cl2 Ir N4 O2'
_chemical_formula_weight 1199.24
_space_group_crystal_system monoclinic
_space_group_IT_number 14
_space_group_name_Hall '-P 2yn'
_space_group_name_H-M_alt 'P 1 21/n 1'
_symmetry_space_group_name_Hall '-P 2yn'
_symmetry_space_group_name_H-M 'P 1 21/n 1'
_atom_sites_solution_hydrogens geom
_audit_creation_method SHELXL-2018/3
_audit_update_record
;
2019-08-12 deposited with the CCDC.    2019-09-26 downloaded from the CCDC.
;
_cell_angle_alpha 90
_cell_angle_beta 99.009(2)
_cell_angle_gamma 90
_cell_formula_units_Z 4
_cell_length_a 15.1126(19)
_cell_length_b 20.493(3)
_cell_length_c 18.690(2)
_cell_measurement_reflns_used 9984
_cell_measurement_temperature 173(2)
_cell_measurement_theta_max 27.46
_cell_measurement_theta_min 2.27
_cell_volume 5716.9(13)
_computing_cell_refinement 'Bruker SAINT'
_computing_data_collection 'Bruker APEX2'
_computing_data_reduction 'Bruker SAINT'
_computing_molecular_graphics 'Bruker SHELXTL'
_computing_publication_material 'Bruker SHELXTL'
_computing_structure_refinement 'SHELXL-2018/3 (Sheldrick, 2018)'
_computing_structure_solution 'SHELXS-97 (Sheldrick 2008)'
_diffrn_ambient_temperature 173(2)
_diffrn_detector_area_resol_mean 8.333
_diffrn_measured_fraction_theta_full 0.998
_diffrn_measured_fraction_theta_max 0.994
_diffrn_measurement_device_type 'Bruker APEXII CCD area detector'
_diffrn_measurement_method 'phi and omega scans'
_diffrn_radiation_monochromator 'Bruker Helios multilayer confocal mirror'
_diffrn_radiation_type MoK\a
_diffrn_radiation_wavelength 0.71073
_diffrn_reflns_av_R_equivalents 0.0606
_diffrn_reflns_av_unetI/netI 0.0618
_diffrn_reflns_Laue_measured_fraction_full 0.998
_diffrn_reflns_Laue_measured_fraction_max 0.994
_diffrn_reflns_limit_h_max 19
_diffrn_reflns_limit_h_min -19
_diffrn_reflns_limit_k_max 23
_diffrn_reflns_limit_k_min -26
_diffrn_reflns_limit_l_max 24
_diffrn_reflns_limit_l_min -20
_diffrn_reflns_number 31999
_diffrn_reflns_point_group_measured_fraction_full 0.998
_diffrn_reflns_point_group_measured_fraction_max 0.994
_diffrn_reflns_theta_full 25.242
_diffrn_reflns_theta_max 27.481
_diffrn_reflns_theta_min 1.688
_diffrn_source 'Bruker TXS fine-focus rotating anode'
_exptl_absorpt_coefficient_mu 2.476
_exptl_absorpt_correction_T_max 0.79
_exptl_absorpt_correction_T_min 0.64
_exptl_absorpt_correction_type multi-scan
_exptl_absorpt_process_details 'SADABS V2014/2 (Bruker AXS Inc.)'
_exptl_crystal_colour brown
_exptl_crystal_density_diffrn 1.393
_exptl_crystal_density_method 'not measured'
_exptl_crystal_description block
_exptl_crystal_F_000 2424
_exptl_crystal_size_max 0.280
_exptl_crystal_size_mid 0.120
_exptl_crystal_size_min 0.100
_refine_diff_density_max 2.001
_refine_diff_density_min -1.548
_refine_diff_density_rms 0.108
_refine_ls_extinction_method none
_refine_ls_goodness_of_fit_ref 1.010
_refine_ls_hydrogen_treatment constr
_refine_ls_matrix_type full
_refine_ls_number_parameters 713
_refine_ls_number_reflns 13036
_refine_ls_number_restraints 54
_refine_ls_restrained_S_all 1.022
_refine_ls_R_factor_all 0.0486
_refine_ls_R_factor_gt 0.0366
_refine_ls_shift/su_max 0.003
_refine_ls_shift/su_mean 0.000
_refine_ls_structure_factor_coef Fsqd
_refine_ls_weighting_details 'w=1/[\s^2^(Fo^2^)+(0.0500P)^2^+0.5130P] where P=(Fo^2^+2Fc^2^)/3'
_refine_ls_weighting_scheme calc
_refine_ls_wR_factor_gt 0.0953
_refine_ls_wR_factor_ref 0.0994
_reflns_Friedel_coverage 0.000
_reflns_number_gt 10305
_reflns_number_total 13036
_reflns_threshold_expression 'I > 2\s(I)'
_cod_data_source_file c9dt03392k2.cif
_cod_data_source_block Ir(pnbi)2(tmehd)_100_sq
_cod_depositor_comments 'Adding full bibliography for 7701262--7701263.cif.'
_cod_original_cell_volume 5716.7(13)
_cod_database_code 7701262
_shelx_shelxl_version_number 2018/3
_shelx_space_group_comment
; 
The symmetry employed for this shelxl refinement is uniquely defined 
by the following loop, which should always be used as a source of 
symmetry information in preference to the above space-group names. 
They are only intended as comments. 
;
_shelx_estimated_absorpt_t_min 0.544
_shelx_estimated_absorpt_t_max 0.790

loop_
_space_group_symop_operation_xyz
'x, y, z'
'-x+1/2, y+1/2, -z+1/2'
'-x, -y, -z'
'x-1/2, -y-1/2, z-1/2'

loop_
_atom_site_label
_atom_site_type_symbol
_atom_site_fract_x
_atom_site_fract_y
_atom_site_fract_z
_atom_site_U_iso_or_equiv
_atom_site_adp_type
_atom_site_occupancy
_atom_site_site_symmetry_order
_atom_site_calc_flag
_atom_site_refinement_flags_posn
_atom_site_refinement_flags_adp
_atom_site_refinement_flags_occupancy
_atom_site_disorder_assembly
_atom_site_disorder_group
C1 C 0.4332(3) 0.12249(19) 0.5953(2) 0.0284(8) Uani 1 1 d . . . . .
C2 C 0.4317(3) 0.1882(2) 0.5749(2) 0.0348(9) Uani 1 1 d . . . . .
H2 H 0.451349 0.221815 0.608687 0.042 Uiso 1 1 calc R U . . .
C3 C 0.4001(3) 0.2016(2) 0.5029(2) 0.0437(11) Uani 1 1 d . . . . .
H3 H 0.399346 0.245480 0.486512 0.052 Uiso 1 1 calc R U . . .
C4 C 0.3693(3) 0.1523(2) 0.4535(2) 0.0464(12) Uani 1 1 d . . . . .
H4 H 0.348613 0.163659 0.404483 0.056 Uiso 1 1 calc R U . . .
C5 C 0.3682(3) 0.0877(2) 0.4741(2) 0.0413(10) Uani 1 1 d . . . . .
H5 H 0.345983 0.054344 0.440825 0.050 Uiso 1 1 calc R U . . .
C6 C 0.4010(3) 0.07428(19) 0.5457(2) 0.0324(9) Uani 1 1 d . . . . .
C7 C 0.3638(3) -0.04328(19) 0.5582(2) 0.0313(9) Uani 1 1 d . . . . .
C8 C 0.3843(3) -0.0742(2) 0.4969(2) 0.0425(11) Uani 1 1 d . . . . .
H8 H 0.428979 -0.057080 0.471709 0.051 Uiso 1 1 calc R U . . .
C9 C 0.3378(4) -0.1312(2) 0.4729(3) 0.0515(13) Uani 1 1 d . . . . .
H9 H 0.350591 -0.152532 0.430553 0.062 Uiso 1 1 calc R U . . .
C10 C 0.2765(4) -0.1558(3) 0.5084(3) 0.0657(16) Uani 1 1 d . . . . .
H10 H 0.247803 -0.195699 0.492795 0.079 Uiso 1 1 calc R U . . .
C11 C 0.2532(3) -0.1230(2) 0.5693(3) 0.0558(14) Uani 1 1 d . . . . .
H11 H 0.206810 -0.139670 0.593012 0.067 Uiso 1 1 calc R U . . .
C12 C 0.2979(3) -0.0670(2) 0.5942(2) 0.0399(10) Uani 1 1 d . . . . .
H12 H 0.283453 -0.045126 0.635689 0.048 Uiso 1 1 calc R U . . .
C13 C 0.4514(2) 0.02939(18) 0.65391(19) 0.0260(8) Uani 1 1 d . . . . .
C14 C 0.4743(2) -0.02044(18) 0.7102(2) 0.0269(8) Uani 1 1 d . . . . .
C15 C 0.4891(3) -0.08315(19) 0.6900(2) 0.0331(9) Uani 1 1 d . . . . .
H15 H 0.495584 -0.091448 0.641030 0.040 Uiso 1 1 calc R U . . .
C16 C 0.4953(3) -0.1362(2) 0.7390(2) 0.0363(10) Uani 1 1 d . . . . .
C17 C 0.5071(3) -0.2005(2) 0.7154(3) 0.0477(12) Uani 1 1 d . . . . .
H17 H 0.514696 -0.208054 0.666546 0.057 Uiso 1 1 calc R U . . .
C18 C 0.5077(3) -0.2523(3) 0.7622(3) 0.0558(14) Uani 1 1 d . . . . .
H18 H 0.513785 -0.295621 0.745394 0.067 Uiso 1 1 calc R U . . .
C19 C 0.4995(3) -0.2413(2) 0.8333(3) 0.0528(13) Uani 1 1 d . . . . .
H19 H 0.501300 -0.277106 0.865825 0.063 Uiso 1 1 calc R U . . .
C20 C 0.4886(3) -0.1787(2) 0.8583(3) 0.0429(11) Uani 1 1 d . . . . .
H20 H 0.484144 -0.172109 0.907882 0.051 Uiso 1 1 calc R U . . .
C21 C 0.4841(3) -0.12430(19) 0.8114(2) 0.0324(9) Uani 1 1 d . . . . .
C22 C 0.4673(2) -0.0579(2) 0.8343(2) 0.0311(9) Uani 1 1 d . . . . .
C23 C 0.4693(2) -0.00473(18) 0.78514(19) 0.0255(8) Uani 1 1 d . . . . .
C24 C 0.4445(3) -0.0451(2) 0.9025(2) 0.0375(10) Uani 1 1 d . . . . .
H24 H 0.440944 -0.080021 0.935375 0.045 Uiso 1 1 calc R U . . .
C25 C 0.4274(3) 0.0169(2) 0.9223(2) 0.0378(10) Uani 1 1 d . . . . .
H25 H 0.407396 0.024574 0.967263 0.045 Uiso 1 1 calc R U . . .
C26 C 0.4390(2) 0.06895(19) 0.87731(19) 0.0308(9) Uani 1 1 d . . . . .
H26 H 0.428688 0.111861 0.893394 0.037 Uiso 1 1 calc R U . . .
C27 C 0.4651(2) 0.06114(19) 0.80957(19) 0.0273(8) Uani 1 1 d . . . . .
C28 C 0.6208(2) 0.1613(2) 0.9094(2) 0.0279(8) Uani 1 1 d . . . . .
C29 C 0.6606(3) 0.1000(2) 0.9230(2) 0.0331(9) Uani 1 1 d . . . . .
H29 H 0.646747 0.064686 0.890268 0.040 Uiso 1 1 calc R U . . .
C30 C 0.7208(3) 0.0930(2) 0.9863(2) 0.0396(10) Uani 1 1 d . . . . .
H30 H 0.750250 0.052369 0.996501 0.048 Uiso 1 1 calc R U . . .
C31 C 0.7396(3) 0.1446(2) 1.0358(2) 0.0432(11) Uani 1 1 d . . . . .
H31 H 0.781382 0.137968 1.078751 0.052 Uiso 1 1 calc R U . . .
C32 C 0.6986(3) 0.2046(2) 1.0236(2) 0.0379(10) Uani 1 1 d . . . . .
H32 H 0.710510 0.239401 1.057326 0.045 Uiso 1 1 calc R U . . .
C33 C 0.6385(2) 0.21169(19) 0.9587(2) 0.0299(9) Uani 1 1 d . . . . .
C34 C 0.5729(3) 0.3210(2) 0.9717(2) 0.0351(10) Uani 1 1 d . . . . .
C35 C 0.6454(4) 0.3609(2) 0.9928(3) 0.0648(16) Uani 1 1 d . . . . .
H35 H 0.702041 0.350536 0.979856 0.078 Uiso 1 1 calc R U . . .
C36 C 0.6352(5) 0.4167(3) 1.0333(4) 0.098(3) Uani 1 1 d . . . . .
H36 H 0.684746 0.444685 1.048355 0.117 Uiso 1 1 calc R U . . .
C37 C 0.5520(6) 0.4307(3) 1.0511(3) 0.095(3) Uani 1 1 d . . . . .
H37 H 0.544769 0.468817 1.078538 0.114 Uiso 1 1 calc R U . . .
C38 C 0.4792(4) 0.3909(3) 1.0301(3) 0.0696(18) Uani 1 1 d . . . . .
H38 H 0.422247 0.401696 1.042251 0.084 Uiso 1 1 calc R U . . .
C39 C 0.4901(3) 0.3346(2) 0.9908(2) 0.0457(11) Uani 1 1 d . . . . .
H39 H 0.441090 0.305729 0.977188 0.055 Uiso 1 1 calc R U . . .
C40 C 0.5381(2) 0.24396(18) 0.86495(18) 0.0252(8) Uani 1 1 d . . . . .
C41 C 0.4738(2) 0.28514(18) 0.81841(19) 0.0263(8) Uani 1 1 d . . . . .
C42 C 0.4809(3) 0.35069(18) 0.8219(2) 0.0287(9) Uani 1 1 d . . . . .
H42 H 0.533284 0.369267 0.848951 0.034 Uiso 1 1 calc R U . . .
C43 C 0.4133(3) 0.39322(19) 0.78681(19) 0.0278(8) Uani 1 1 d . . . . .
C44 C 0.4253(3) 0.4613(2) 0.7877(2) 0.0358(9) Uani 1 1 d . . . . .
H44 H 0.480678 0.479438 0.809985 0.043 Uiso 1 1 calc R U . . .
C45 C 0.3573(3) 0.5022(2) 0.7564(2) 0.0419(11) Uani 1 1 d . . . . .
H45 H 0.366144 0.548079 0.756705 0.050 Uiso 1 1 calc R U . . .
C46 C 0.2763(3) 0.4759(2) 0.7246(2) 0.0435(11) Uani 1 1 d . . . . .
H46 H 0.229474 0.504039 0.703369 0.052 Uiso 1 1 calc R U . . .
C47 C 0.2629(3) 0.4092(2) 0.7233(2) 0.0350(9) Uani 1 1 d . . . . .
H47 H 0.206701 0.392064 0.701516 0.042 Uiso 1 1 calc R U . . .
C48 C 0.3311(3) 0.36620(18) 0.7538(2) 0.0289(8) Uani 1 1 d . . . . .
C49 C 0.3221(2) 0.29556(19) 0.74913(19) 0.0270(8) Uani 1 1 d . . . . .
C50 C 0.3966(2) 0.25472(18) 0.77343(18) 0.0240(8) Uani 1 1 d . . . . .
C51 C 0.2414(3) 0.2660(2) 0.7178(2) 0.0322(9) Uani 1 1 d . . . . .
H51 H 0.189700 0.292094 0.703753 0.039 Uiso 1 1 calc R U . . .
C52 C 0.2366(3) 0.1995(2) 0.7072(2) 0.0346(9) Uani 1 1 d . . . . .
H52 H 0.180839 0.179774 0.688496 0.042 Uiso 1 1 calc R U . . .
C53 C 0.3126(3) 0.1612(2) 0.7238(2) 0.0297(8) Uani 1 1 d . . . . .
H53 H 0.307926 0.115734 0.714133 0.036 Uiso 1 1 calc R U . . .
C54 C 0.3959(2) 0.18673(18) 0.75420(18) 0.0255(8) Uani 1 1 d . . . . .
C58 C 0.7852(3) 0.0634(2) 0.7454(3) 0.0526(13) Uani 1 1 d D . . . .
C59 C 0.7054(3) 0.1113(2) 0.7417(2) 0.0325(9) Uani 1 1 d D . . . .
C60 C 0.7168(3) 0.1765(2) 0.7241(2) 0.0360(10) Uani 1 1 d . . . . .
H60 H 0.776766 0.189482 0.722375 0.043 Uiso 1 1 calc R U . . .
C61 C 0.6523(3) 0.22527(19) 0.70853(19) 0.0289(8) Uani 1 1 d . . . . .
C62 C 0.6802(3) 0.29456(19) 0.6902(2) 0.0354(9) Uani 1 1 d . . . . .
C63 C 0.5991(3) 0.3352(2) 0.6591(3) 0.0509(12) Uani 1 1 d . . . . .
H63A H 0.618285 0.379603 0.649588 0.076 Uiso 1 1 calc R U . . .
H63B H 0.556847 0.336711 0.693892 0.076 Uiso 1 1 calc R U . . .
H63C H 0.569716 0.315454 0.613772 0.076 Uiso 1 1 calc R U . . .
C64 C 0.7246(4) 0.3243(2) 0.7636(3) 0.0565(14) Uani 1 1 d . . . . .
H64A H 0.775901 0.297364 0.784355 0.085 Uiso 1 1 calc R U . . .
H64B H 0.680870 0.325548 0.797162 0.085 Uiso 1 1 calc R U . . .
H64C H 0.745146 0.368688 0.755706 0.085 Uiso 1 1 calc R U . . .
C65 C 0.7455(3) 0.2954(2) 0.6361(3) 0.0601(14) Uani 1 1 d . . . . .
H65A H 0.720209 0.270589 0.592905 0.090 Uiso 1 1 calc R U . . .
H65B H 0.802284 0.275614 0.658116 0.090 Uiso 1 1 calc R U . . .
H65C H 0.755976 0.340588 0.622438 0.090 Uiso 1 1 calc R U . . .
C55A C 0.7578(6) 0.0144(4) 0.6785(4) 0.058(3) Uani 0.556(7) 1 d D U P A 1
H55A H 0.752723 0.038831 0.632958 0.086 Uiso 0.556(7) 1 calc R U P A 1
H55B H 0.700175 -0.006039 0.682431 0.086 Uiso 0.556(7) 1 calc R U P A 1
H55C H 0.803862 -0.019343 0.679375 0.086 Uiso 0.556(7) 1 calc R U P A 1
C56A C 0.7891(6) 0.0180(4) 0.8132(4) 0.052(3) Uani 0.556(7) 1 d D U P A 1
H56A H 0.840998 -0.011066 0.815994 0.078 Uiso 0.556(7) 1 calc R U P A 1
H56B H 0.734151 -0.008112 0.808794 0.078 Uiso 0.556(7) 1 calc R U P A 1
H56C H 0.794477 0.044719 0.857118 0.078 Uiso 0.556(7) 1 calc R U P A 1
C57A C 0.8756(5) 0.0897(4) 0.7414(6) 0.070(3) Uani 0.556(7) 1 d D U P A 1
H57A H 0.875790 0.109850 0.693877 0.105 Uiso 0.556(7) 1 calc R U P A 1
H57B H 0.919395 0.054067 0.748165 0.105 Uiso 0.556(7) 1 calc R U P A 1
H57C H 0.891349 0.122424 0.779438 0.105 Uiso 0.556(7) 1 calc R U P A 1
C55B C 0.8546(7) 0.0910(6) 0.8129(5) 0.070(4) Uani 0.444(7) 1 d D U P A 2
H55D H 0.824753 0.093708 0.855723 0.104 Uiso 0.444(7) 1 calc R U P A 2
H55E H 0.874984 0.134549 0.801113 0.104 Uiso 0.444(7) 1 calc R U P A 2
H55F H 0.906139 0.061600 0.822809 0.104 Uiso 0.444(7) 1 calc R U P A 2
C56B C 0.8341(7) 0.0772(5) 0.6799(5) 0.063(4) Uani 0.444(7) 1 d D U P A 2
H56D H 0.889120 0.051172 0.684594 0.094 Uiso 0.444(7) 1 calc R U P A 2
H56E H 0.849156 0.123635 0.678842 0.094 Uiso 0.444(7) 1 calc R U P A 2
H56F H 0.794870 0.065377 0.634930 0.094 Uiso 0.444(7) 1 calc R U P A 2
C57B C 0.7629(9) -0.0039(4) 0.7604(9) 0.092(5) Uani 0.444(7) 1 d D U P A 2
H57D H 0.735702 -0.005446 0.804662 0.138 Uiso 0.444(7) 1 calc R U P A 2
H57E H 0.817464 -0.030430 0.766872 0.138 Uiso 0.444(7) 1 calc R U P A 2
H57F H 0.720396 -0.021020 0.719713 0.138 Uiso 0.444(7) 1 calc R U P A 2
Cl1 Cl 0.8274(2) 0.31648(15) 0.47433(13) 0.1676(12) Uani 1 1 d . . . . .
Ir1 Ir 0.51046(2) 0.13673(2) 0.75748(2) 0.02265(6) Uani 1 1 d . . . . .
N1 N 0.4638(2) 0.09300(14) 0.66209(15) 0.0248(6) Uani 1 1 d . . . . .
N2 N 0.4117(2) 0.01525(15) 0.58417(16) 0.0296(7) Uani 1 1 d . . . . .
N3 N 0.55849(19) 0.18275(14) 0.85123(15) 0.0240(6) Uani 1 1 d . . . . .
N4 N 0.5856(2) 0.26350(15) 0.93063(15) 0.0281(7) Uani 1 1 d . . . . .
O1 O 0.63334(17) 0.08554(12) 0.75413(14) 0.0302(6) Uani 1 1 d . . . . .
O2 O 0.56822(17) 0.21737(12) 0.70811(13) 0.0282(6) Uani 1 1 d . . . . .
Cl2 Cl 0.6523(4) 0.3527(3) 0.4061(3) 0.340(3) Uani 1 1 d . . . . .
C66 C 0.7461(6) 0.3196(6) 0.3968(4) 0.159(4) Uani 1 1 d . . . . .
H66A H 0.771326 0.343859 0.358837 0.191 Uiso 1 1 calc R U . . .
H66B H 0.734021 0.274525 0.378976 0.191 Uiso 1 1 calc R U . . .

loop_
_atom_site_aniso_label
_atom_site_aniso_U_11
_atom_site_aniso_U_22
_atom_site_aniso_U_33
_atom_site_aniso_U_23
_atom_site_aniso_U_13
_atom_site_aniso_U_12
C1 0.033(2) 0.032(2) 0.0214(18) 0.0024(15) 0.0072(16) 0.0023(17)
C2 0.042(2) 0.030(2) 0.032(2) 0.0035(17) 0.0045(18) -0.0009(19)
C3 0.051(3) 0.045(3) 0.035(2) 0.016(2) 0.004(2) 0.002(2)
C4 0.050(3) 0.061(3) 0.026(2) 0.014(2) 0.000(2) -0.001(2)
C5 0.046(2) 0.053(3) 0.023(2) -0.0047(19) 0.0012(18) -0.007(2)
C6 0.037(2) 0.036(2) 0.0237(19) 0.0004(16) 0.0050(17) -0.0007(19)
C7 0.033(2) 0.033(2) 0.0263(19) -0.0090(16) 0.0004(17) -0.0049(18)
C8 0.043(2) 0.054(3) 0.033(2) -0.018(2) 0.0123(19) -0.009(2)
C9 0.057(3) 0.056(3) 0.044(3) -0.027(2) 0.014(2) -0.006(3)
C10 0.083(4) 0.052(3) 0.061(3) -0.020(3) 0.007(3) -0.029(3)
C11 0.056(3) 0.062(3) 0.052(3) -0.016(2) 0.017(3) -0.029(3)
C12 0.045(2) 0.044(3) 0.032(2) -0.0103(19) 0.0087(19) -0.009(2)
C13 0.0300(19) 0.027(2) 0.0215(18) -0.0044(15) 0.0059(15) -0.0001(16)
C14 0.0280(19) 0.026(2) 0.0270(19) -0.0003(15) 0.0042(16) -0.0034(16)
C15 0.034(2) 0.030(2) 0.035(2) -0.0009(18) 0.0044(17) -0.0005(18)
C16 0.030(2) 0.031(2) 0.048(3) 0.0064(19) 0.006(2) 0.0041(18)
C17 0.046(3) 0.028(2) 0.072(3) 0.000(2) 0.016(2) 0.003(2)
C18 0.055(3) 0.028(3) 0.086(4) 0.005(2) 0.014(3) 0.008(2)
C19 0.038(3) 0.038(3) 0.081(4) 0.025(3) 0.005(3) 0.004(2)
C20 0.032(2) 0.042(3) 0.052(3) 0.016(2) -0.002(2) 0.001(2)
C21 0.0227(19) 0.032(2) 0.041(2) 0.0080(18) -0.0019(18) -0.0032(17)
C22 0.0237(19) 0.039(2) 0.028(2) 0.0084(17) -0.0042(16) -0.0050(17)
C23 0.0229(18) 0.028(2) 0.0248(18) 0.0018(15) 0.0019(15) -0.0019(16)
C24 0.035(2) 0.044(3) 0.031(2) 0.0107(19) 0.0001(18) -0.011(2)
C25 0.037(2) 0.051(3) 0.025(2) 0.0026(19) 0.0041(17) -0.012(2)
C26 0.031(2) 0.036(2) 0.0245(19) -0.0025(16) 0.0015(16) -0.0074(18)
C27 0.0233(18) 0.037(2) 0.0198(17) -0.0036(15) -0.0033(15) -0.0056(17)
C28 0.0254(19) 0.033(2) 0.0250(19) 0.0006(16) 0.0016(16) -0.0012(17)
C29 0.034(2) 0.032(2) 0.033(2) 0.0053(17) 0.0056(17) -0.0008(18)
C30 0.036(2) 0.044(3) 0.038(2) 0.010(2) 0.0038(19) 0.003(2)
C31 0.038(2) 0.062(3) 0.027(2) 0.005(2) -0.0049(19) 0.004(2)
C32 0.036(2) 0.051(3) 0.025(2) -0.0065(18) -0.0024(17) 0.000(2)
C33 0.0280(19) 0.037(2) 0.0241(19) -0.0057(16) 0.0022(16) -0.0003(18)
C34 0.043(2) 0.034(2) 0.026(2) -0.0115(17) -0.0045(18) 0.007(2)
C35 0.054(3) 0.050(3) 0.081(4) -0.031(3) -0.017(3) -0.002(3)
C36 0.105(5) 0.056(4) 0.111(5) -0.050(4) -0.049(4) 0.011(4)
C37 0.151(7) 0.064(4) 0.053(4) -0.038(3) -0.035(4) 0.043(5)
C38 0.100(5) 0.074(4) 0.036(3) -0.010(3) 0.016(3) 0.044(4)
C39 0.061(3) 0.044(3) 0.032(2) -0.002(2) 0.007(2) 0.013(2)
C40 0.0241(18) 0.030(2) 0.0205(17) -0.0048(15) 0.0017(15) -0.0053(16)
C41 0.0251(18) 0.030(2) 0.0236(18) -0.0038(15) 0.0028(15) 0.0019(16)
C42 0.029(2) 0.033(2) 0.0247(19) -0.0079(16) 0.0041(16) 0.0001(17)
C43 0.033(2) 0.029(2) 0.0228(18) -0.0028(15) 0.0078(16) 0.0043(17)
C44 0.041(2) 0.032(2) 0.033(2) -0.0051(18) 0.0038(19) 0.0010(19)
C45 0.056(3) 0.024(2) 0.046(3) -0.0002(19) 0.010(2) 0.009(2)
C46 0.050(3) 0.040(3) 0.039(2) 0.000(2) 0.003(2) 0.020(2)
C47 0.033(2) 0.040(2) 0.032(2) -0.0042(19) 0.0031(17) 0.007(2)
C48 0.032(2) 0.033(2) 0.0230(18) -0.0032(16) 0.0068(16) 0.0014(18)
C49 0.0298(19) 0.032(2) 0.0187(17) -0.0017(15) 0.0029(15) 0.0027(17)
C50 0.0254(18) 0.029(2) 0.0174(17) -0.0023(14) 0.0030(14) -0.0020(16)
C51 0.0255(19) 0.038(2) 0.031(2) 0.0035(18) -0.0007(16) 0.0028(18)
C52 0.029(2) 0.043(3) 0.030(2) -0.0001(18) -0.0021(17) -0.0076(19)
C53 0.032(2) 0.032(2) 0.0253(19) -0.0023(16) 0.0045(16) -0.0055(18)
C54 0.0308(19) 0.029(2) 0.0170(17) -0.0031(15) 0.0053(15) -0.0042(17)
C58 0.043(3) 0.056(3) 0.063(3) 0.010(3) 0.019(2) 0.020(2)
C59 0.033(2) 0.035(2) 0.029(2) -0.0018(17) 0.0038(17) 0.0036(19)
C60 0.026(2) 0.038(2) 0.046(2) 0.0009(19) 0.0085(18) -0.0015(19)
C61 0.034(2) 0.030(2) 0.0235(19) -0.0046(16) 0.0076(16) -0.0022(18)
C62 0.041(2) 0.029(2) 0.037(2) -0.0047(17) 0.0085(19) -0.0059(19)
C63 0.058(3) 0.036(3) 0.057(3) 0.011(2) 0.005(2) -0.007(2)
C64 0.075(4) 0.036(3) 0.052(3) -0.013(2) -0.011(3) -0.020(3)
C65 0.070(3) 0.054(3) 0.065(3) 0.006(3) 0.037(3) -0.016(3)
C55A 0.070(5) 0.051(5) 0.051(5) -0.017(4) 0.007(4) 0.021(4)
C56A 0.056(5) 0.041(4) 0.057(5) 0.003(4) 0.002(4) 0.024(4)
C57A 0.054(5) 0.051(5) 0.109(7) 0.002(5) 0.023(5) 0.011(4)
C55B 0.054(6) 0.076(7) 0.077(7) 0.027(5) 0.007(5) 0.017(5)
C56B 0.059(6) 0.063(6) 0.072(6) 0.003(5) 0.026(5) 0.028(5)
C57B 0.085(7) 0.071(7) 0.122(9) 0.010(6) 0.020(6) 0.017(6)
Cl1 0.200(3) 0.206(3) 0.1042(18) 0.0348(19) 0.0463(18) -0.079(3)
Ir1 0.02642(9) 0.02164(8) 0.01942(8) -0.00239(6) 0.00214(5) -0.00209(6)
N1 0.0294(16) 0.0228(16) 0.0218(15) 0.0004(12) 0.0027(13) -0.0011(14)
N2 0.0378(18) 0.0303(18) 0.0207(15) -0.0064(13) 0.0041(14) -0.0032(15)
N3 0.0265(15) 0.0239(16) 0.0204(15) -0.0037(12) 0.0002(12) -0.0041(13)
N4 0.0283(16) 0.0319(18) 0.0221(15) -0.0091(13) -0.0019(13) 0.0016(14)
O1 0.0309(14) 0.0251(14) 0.0340(15) -0.0026(11) 0.0036(12) 0.0012(12)
O2 0.0313(14) 0.0237(14) 0.0284(14) 0.0005(11) 0.0005(11) -0.0040(12)
Cl2 0.316(7) 0.490(9) 0.211(5) 0.001(5) 0.028(5) 0.205(6)
C66 0.131(8) 0.264(13) 0.079(6) -0.003(7) 0.011(6) 0.020(9)

loop_
_atom_type_symbol
_atom_type_description
_atom_type_scat_dispersion_real
_atom_type_scat_dispersion_imag
_atom_type_scat_source
C C 0.0033 0.0016 'International Tables Vol C Tables 4.2.6.8 and 6.1.1.4'
H H 0.0000 0.0000 'International Tables Vol C Tables 4.2.6.8 and 6.1.1.4'
N N 0.0061 0.0033 'International Tables Vol C Tables 4.2.6.8 and 6.1.1.4'
O O 0.0106 0.0060 'International Tables Vol C Tables 4.2.6.8 and 6.1.1.4'
Ir Ir -1.4442 7.9887 'International Tables Vol C Tables 4.2.6.8 and 6.1.1.4'
Cl Cl 0.1484 0.1585 'International Tables Vol C Tables 4.2.6.8 and 6.1.1.4'

loop_
_geom_angle_atom_site_label_1
_geom_angle_atom_site_label_2
_geom_angle_atom_site_label_3
_geom_angle
C2 C1 N1 130.4(4)
C2 C1 C6 121.0(4)
N1 C1 C6 108.7(3)
C1 C2 C3 116.3(4)
C1 C2 H2 121.8
C3 C2 H2 121.8
C4 C3 C2 121.9(4)
C4 C3 H3 119.1
C2 C3 H3 119.1
C3 C4 C5 121.8(4)
C3 C4 H4 119.1
C5 C4 H4 119.1
C4 C5 C6 116.3(4)
C4 C5 H5 121.8
C6 C5 H5 121.8
C5 C6 N2 131.6(4)
C5 C6 C1 122.6(4)
N2 C6 C1 105.8(3)
C12 C7 C8 121.0(4)
C12 C7 N2 119.5(3)
C8 C7 N2 119.5(4)
C7 C8 C9 118.8(4)
C7 C8 H8 120.6
C9 C8 H8 120.6
C10 C9 C8 120.9(4)
C10 C9 H9 119.6
C8 C9 H9 119.6
C9 C10 C11 120.4(5)
C9 C10 H10 119.8
C11 C10 H10 119.8
C12 C11 C10 119.9(5)
C12 C11 H11 120.0
C10 C11 H11 120.0
C7 C12 C11 119.0(4)
C7 C12 H12 120.5
C11 C12 H12 120.5
N1 C13 N2 110.5(3)
N1 C13 C14 126.1(3)
N2 C13 C14 123.4(3)
C15 C14 C23 120.7(3)
C15 C14 C13 119.1(3)
C23 C14 C13 119.7(3)
C14 C15 C16 122.6(4)
C14 C15 H15 118.7
C16 C15 H15 118.7
C15 C16 C17 120.8(4)
C15 C16 C21 118.9(4)
C17 C16 C21 120.1(4)
C18 C17 C16 120.7(5)
C18 C17 H17 119.6
C16 C17 H17 119.6
C17 C18 C19 119.7(5)
C17 C18 H18 120.1
C19 C18 H18 120.1
C18 C19 C20 120.8(4)
C18 C19 H19 119.6
C20 C19 H19 119.6
C19 C20 C21 121.3(5)
C19 C20 H20 119.3
C21 C20 H20 119.3
C20 C21 C16 117.2(4)
C20 C21 C22 123.2(4)
C16 C21 C22 119.6(4)
C24 C22 C23 118.4(4)
C24 C22 C21 121.4(4)
C23 C22 C21 120.1(4)
C27 C23 C22 120.6(3)
C27 C23 C14 122.0(3)
C22 C23 C14 117.4(3)
C25 C24 C22 120.6(4)
C25 C24 H24 119.7
C22 C24 H24 119.7
C24 C25 C26 120.5(4)
C24 C25 H25 119.8
C26 C25 H25 119.8
C25 C26 C27 122.9(4)
C25 C26 H26 118.6
C27 C26 H26 118.6
C26 C27 C23 115.6(3)
C26 C27 Ir1 121.3(3)
C23 C27 Ir1 122.6(3)
N3 C28 C33 108.7(3)
N3 C28 C29 130.1(4)
C33 C28 C29 121.2(3)
C30 C29 C28 117.1(4)
C30 C29 H29 121.5
C28 C29 H29 121.5
C29 C30 C31 121.6(4)
C29 C30 H30 119.2
C31 C30 H30 119.2
C32 C31 C30 121.5(4)
C32 C31 H31 119.3
C30 C31 H31 119.3
C31 C32 C33 116.6(4)
C31 C32 H32 121.7
C33 C32 H32 121.7
N4 C33 C28 106.4(3)
N4 C33 C32 131.6(4)
C28 C33 C32 122.0(4)
C35 C34 C39 121.3(4)
C35 C34 N4 118.4(4)
C39 C34 N4 120.3(4)
C34 C35 C36 119.6(6)
C34 C35 H35 120.2
C36 C35 H35 120.2
C37 C36 C35 118.9(6)
C37 C36 H36 120.5
C35 C36 H36 120.5
C36 C37 C38 121.7(5)
C36 C37 H37 119.2
C38 C37 H37 119.2
C39 C38 C37 119.1(5)
C39 C38 H38 120.4
C37 C38 H38 120.4
C38 C39 C34 119.3(5)
C38 C39 H39 120.3
C34 C39 H39 120.3
N3 C40 N4 110.0(3)
N3 C40 C41 125.6(3)
N4 C40 C41 124.4(3)
C42 C41 C50 120.1(4)
C42 C41 C40 120.3(4)
C50 C41 C40 119.3(3)
C41 C42 C43 122.9(4)
C41 C42 H42 118.6
C43 C42 H42 118.6
C44 C43 C48 119.8(4)
C44 C43 C42 121.4(4)
C48 C43 C42 118.7(3)
C43 C44 C45 120.7(4)
C43 C44 H44 119.7
C45 C44 H44 119.7
C46 C45 C44 119.7(4)
C46 C45 H45 120.1
C44 C45 H45 120.1
C45 C46 C47 120.7(4)
C45 C46 H46 119.7
C47 C46 H46 119.7
C46 C47 C48 121.1(4)
C46 C47 H47 119.5
C48 C47 H47 119.5
C47 C48 C43 118.1(3)
C47 C48 C49 122.8(4)
C43 C48 C49 119.0(4)
C50 C49 C51 118.2(3)
C50 C49 C48 120.3(3)
C51 C49 C48 121.5(4)
C49 C50 C54 121.1(3)
C49 C50 C41 116.9(3)
C54 C50 C41 122.0(3)
C52 C51 C49 120.7(4)
C52 C51 H51 119.6
C49 C51 H51 119.6
C51 C52 C53 120.3(4)
C51 C52 H52 119.9
C53 C52 H52 119.9
C52 C53 C54 122.8(4)
C52 C53 H53 118.6
C54 C53 H53 118.6
C53 C54 C50 115.8(3)
C53 C54 Ir1 122.6(3)
C50 C54 Ir1 121.0(3)
C57B C58 C59 114.0(6)
C57A C58 C59 119.1(5)
C57A C58 C56A 109.8(6)
C59 C58 C56A 110.1(4)
C57B C58 C56B 118.5(8)
C59 C58 C56B 108.3(5)
C57B C58 C55B 108.9(8)
C59 C58 C55B 102.7(5)
C56B C58 C55B 102.8(6)
C57A C58 C55A 108.3(6)
C59 C58 C55A 104.9(4)
C56A C58 C55A 103.3(5)
O1 C59 C60 125.9(4)
O1 C59 C58 114.5(3)
C60 C59 C58 119.6(4)
C59 C60 C61 129.0(4)
C59 C60 H60 115.5
C61 C60 H60 115.5
O2 C61 C60 124.8(4)
O2 C61 C62 115.0(3)
C60 C61 C62 120.1(4)
C65 C62 C61 112.9(3)
C65 C62 C63 107.9(4)
C61 C62 C63 111.0(3)
C65 C62 C64 110.4(4)
C61 C62 C64 105.2(3)
C63 C62 C64 109.5(4)
C62 C63 H63A 109.5
C62 C63 H63B 109.5
H63A C63 H63B 109.5
C62 C63 H63C 109.5
H63A C63 H63C 109.5
H63B C63 H63C 109.5
C62 C64 H64A 109.5
C62 C64 H64B 109.5
H64A C64 H64B 109.5
C62 C64 H64C 109.5
H64A C64 H64C 109.5
H64B C64 H64C 109.5
C62 C65 H65A 109.5
C62 C65 H65B 109.5
H65A C65 H65B 109.5
C62 C65 H65C 109.5
H65A C65 H65C 109.5
H65B C65 H65C 109.5
C58 C55A H55A 109.5
C58 C55A H55B 109.5
H55A C55A H55B 109.5
C58 C55A H55C 109.5
H55A C55A H55C 109.5
H55B C55A H55C 109.5
C58 C56A H56A 109.5
C58 C56A H56B 109.5
H56A C56A H56B 109.5
C58 C56A H56C 109.5
H56A C56A H56C 109.5
H56B C56A H56C 109.5
C58 C57A H57A 109.5
C58 C57A H57B 109.5
H57A C57A H57B 109.5
C58 C57A H57C 109.5
H57A C57A H57C 109.5
H57B C57A H57C 109.5
C58 C55B H55D 109.5
C58 C55B H55E 109.5
H55D C55B H55E 109.5
C58 C55B H55F 109.5
H55D C55B H55F 109.5
H55E C55B H55F 109.5
C58 C56B H56D 109.5
C58 C56B H56E 109.5
H56D C56B H56E 109.5
C58 C56B H56F 109.5
H56D C56B H56F 109.5
H56E C56B H56F 109.5
C58 C57B H57D 109.5
C58 C57B H57E 109.5
H57D C57B H57E 109.5
C58 C57B H57F 109.5
H57D C57B H57F 109.5
H57E C57B H57F 109.5
C54 Ir1 C27 92.90(15)
C54 Ir1 N1 91.10(13)
C27 Ir1 N1 89.27(13)
C54 Ir1 N3 88.81(13)
C27 Ir1 N3 92.47(13)
N1 Ir1 N3 178.26(11)
C54 Ir1 O1 176.33(11)
C27 Ir1 O1 89.97(13)
N1 Ir1 O1 86.65(11)
N3 Ir1 O1 93.35(11)
C54 Ir1 O2 90.05(12)
C27 Ir1 O2 175.48(12)
N1 Ir1 O2 94.10(11)
N3 Ir1 O2 84.16(11)
O1 Ir1 O2 87.23(10)
C13 N1 C1 107.5(3)
C13 N1 Ir1 124.2(2)
C1 N1 Ir1 128.1(2)
C13 N2 C6 107.5(3)
C13 N2 C7 127.8(3)
C6 N2 C7 122.2(3)
C40 N3 C28 107.2(3)
C40 N3 Ir1 123.1(2)
C28 N3 Ir1 129.5(3)
C33 N4 C40 107.7(3)
C33 N4 C34 123.1(3)
C40 N4 C34 128.2(3)
C59 O1 Ir1 125.2(2)
C61 O2 Ir1 124.4(2)
Cl2 C66 Cl1 116.4(6)
Cl2 C66 H66A 108.2
Cl1 C66 H66A 108.2
Cl2 C66 H66B 108.2
Cl1 C66 H66B 108.2
H66A C66 H66B 107.4

loop_
_geom_bond_atom_site_label_1
_geom_bond_atom_site_label_2
_geom_bond_distance
C1 C2 1.398(5)
C1 N1 1.399(4)
C1 C6 1.389(5)
C2 C3 1.384(5)
C2 H2 0.9500
C3 C4 1.396(6)
C3 H3 0.9500
C4 C5 1.380(6)
C4 H4 0.9500
C5 C6 1.381(5)
C5 H5 0.9500
C6 N2 1.403(5)
C7 C12 1.375(5)
C7 C8 1.386(5)
C7 N2 1.445(5)
C8 C9 1.400(6)
C8 H8 0.9500
C9 C10 1.320(7)
C9 H9 0.9500
C10 C11 1.413(7)
C10 H10 0.9500
C11 C12 1.375(6)
C11 H11 0.9500
C12 H12 0.9500
C13 N1 1.322(4)
C13 N2 1.378(4)
C13 C14 1.468(5)
C14 C15 1.368(5)
C14 C23 1.451(5)
C15 C16 1.415(5)
C15 H15 0.9500
C16 C17 1.410(6)
C16 C21 1.410(5)
C17 C18 1.376(7)
C17 H17 0.9500
C18 C19 1.373(6)
C18 H18 0.9500
C19 C20 1.384(6)
C19 H19 0.9500
C20 C21 1.412(5)
C20 H20 0.9500
C21 C22 1.460(6)
C22 C24 1.398(5)
C22 C23 1.429(5)
C23 C27 1.429(5)
C24 C25 1.359(6)
C24 H24 0.9500
C25 C26 1.387(5)
C25 H25 0.9500
C26 C27 1.393(5)
C26 H26 0.9500
C27 Ir1 2.006(4)
C28 N3 1.393(4)
C28 C33 1.381(5)
C28 C29 1.399(5)
C29 C30 1.382(5)
C29 H29 0.9500
C30 C31 1.404(6)
C30 H30 0.9500
C31 C32 1.380(6)
C31 H31 0.9500
C32 C33 1.405(5)
C32 H32 0.9500
C33 N4 1.381(5)
C34 C35 1.374(6)
C34 C39 1.383(6)
C34 N4 1.435(5)
C35 C36 1.392(7)
C35 H35 0.9500
C36 C37 1.381(9)
C36 H36 0.9500
C37 C38 1.377(9)
C37 H37 0.9500
C38 C39 1.391(6)
C38 H38 0.9500
C39 H39 0.9500
C40 N3 1.326(5)
C40 N4 1.381(4)
C40 C41 1.466(5)
C41 C42 1.348(5)
C41 C50 1.466(5)
C42 C43 1.422(5)
C42 H42 0.9500
C43 C44 1.408(5)
C43 C48 1.411(5)
C44 C45 1.382(5)
C44 H44 0.9500
C45 C46 1.383(6)
C45 H45 0.9500
C46 C47 1.382(6)
C46 H46 0.9500
C47 C48 1.407(5)
C47 H47 0.9500
C48 C49 1.455(5)
C49 C50 1.420(5)
C49 C51 1.404(5)
C50 C54 1.438(5)
C51 C52 1.377(5)
C51 H51 0.9500
C52 C53 1.385(5)
C52 H52 0.9500
C53 C54 1.399(5)
C53 H53 0.9500
C54 Ir1 2.005(4)
C58 C57B 1.458(8)
C58 C57A 1.481(7)
C58 C59 1.547(5)
C58 C56A 1.565(7)
C58 C56B 1.552(7)
C58 C55B 1.611(8)
C58 C55A 1.606(7)
C59 O1 1.264(4)
C59 C60 1.392(6)
C60 C61 1.395(5)
C60 H60 0.9500
C61 O2 1.280(4)
C61 C62 1.535(5)
C62 C65 1.519(6)
C62 C63 1.521(6)
C62 C64 1.554(6)
C63 H63A 0.9800
C63 H63B 0.9800
C63 H63C 0.9800
C64 H64A 0.9800
C64 H64B 0.9800
C64 H64C 0.9800
C65 H65A 0.9800
C65 H65B 0.9800
C65 H65C 0.9800
C55A H55A 0.9800
C55A H55B 0.9800
C55A H55C 0.9800
C56A H56A 0.9800
C56A H56B 0.9800
C56A H56C 0.9800
C57A H57A 0.9800
C57A H57B 0.9800
C57A H57C 0.9800
C55B H55D 0.9800
C55B H55E 0.9800
C55B H55F 0.9800
C56B H56D 0.9800
C56B H56E 0.9800
C56B H56F 0.9800
C57B H57D 0.9800
C57B H57E 0.9800
C57B H57F 0.9800
Cl1 C66 1.749(8)
Ir1 N1 2.021(3)
Ir1 N3 2.022(3)
Ir1 O1 2.142(2)
Ir1 O2 2.144(2)
Cl2 C66 1.604(9)
C66 H66A 0.9900
C66 H66B 0.9900

loop_
_geom_torsion_atom_site_label_1
_geom_torsion_atom_site_label_2
_geom_torsion_atom_site_label_3
_geom_torsion_atom_site_label_4
_geom_torsion
N1 C1 C2 C3 177.3(4)
C6 C1 C2 C3 -2.5(6)
C1 C2 C3 C4 1.5(7)
C2 C3 C4 C5 0.5(7)
C3 C4 C5 C6 -1.4(7)
C4 C5 C6 N2 -178.3(4)
C4 C5 C6 C1 0.4(6)
C2 C1 C6 C5 1.6(6)
N1 C1 C6 C5 -178.2(4)
C2 C1 C6 N2 -179.4(4)
N1 C1 C6 N2 0.7(4)
C12 C7 C8 C9 -1.3(7)
N2 C7 C8 C9 179.4(4)
C7 C8 C9 C10 -0.9(8)
C8 C9 C10 C11 3.3(9)
C9 C10 C11 C12 -3.4(9)
C8 C7 C12 C11 1.2(7)
N2 C7 C12 C11 -179.6(4)
C10 C11 C12 C7 1.1(8)
N1 C13 C14 C15 -156.0(4)
N2 C13 C14 C15 25.2(6)
N1 C13 C14 C23 32.1(6)
N2 C13 C14 C23 -146.7(4)
C23 C14 C15 C16 3.6(6)
C13 C14 C15 C16 -168.2(4)
C14 C15 C16 C17 177.4(4)
C14 C15 C16 C21 1.2(6)
C15 C16 C17 C18 -176.1(4)
C21 C16 C17 C18 0.1(7)
C16 C17 C18 C19 -2.0(7)
C17 C18 C19 C20 1.4(7)
C18 C19 C20 C21 1.1(7)
C19 C20 C21 C16 -2.9(6)
C19 C20 C21 C22 176.2(4)
C15 C16 C21 C20 178.5(4)
C17 C16 C21 C20 2.3(6)
C15 C16 C21 C22 -0.5(6)
C17 C16 C21 C22 -176.8(4)
C20 C21 C22 C24 -7.3(6)
C16 C21 C22 C24 171.7(4)
C20 C21 C22 C23 176.1(4)
C16 C21 C22 C23 -4.9(6)
C24 C22 C23 C27 11.9(5)
C21 C22 C23 C27 -171.4(3)
C24 C22 C23 C14 -167.3(3)
C21 C22 C23 C14 9.4(5)
C15 C14 C23 C27 172.0(4)
C13 C14 C23 C27 -16.3(5)
C15 C14 C23 C22 -8.8(5)
C13 C14 C23 C22 162.9(3)
C23 C22 C24 C25 -2.1(6)
C21 C22 C24 C25 -178.7(4)
C22 C24 C25 C26 -5.0(6)
C24 C25 C26 C27 2.3(6)
C25 C26 C27 C23 7.1(5)
C25 C26 C27 Ir1 -164.5(3)
C22 C23 C27 C26 -14.1(5)
C14 C23 C27 C26 165.1(3)
C22 C23 C27 Ir1 157.5(3)
C14 C23 C27 Ir1 -23.4(5)
N3 C28 C29 C30 -179.9(4)
C33 C28 C29 C30 -2.6(6)
C28 C29 C30 C31 1.8(6)
C29 C30 C31 C32 0.0(7)
C30 C31 C32 C33 -0.9(6)
N3 C28 C33 N4 0.8(4)
C29 C28 C33 N4 -176.9(3)
N3 C28 C33 C32 179.5(4)
C29 C28 C33 C32 1.8(6)
C31 C32 C33 N4 178.4(4)
C31 C32 C33 C28 0.1(6)
C39 C34 C35 C36 -1.0(8)
N4 C34 C35 C36 -179.4(5)
C34 C35 C36 C37 -0.2(10)
C35 C36 C37 C38 0.2(11)
C36 C37 C38 C39 0.9(9)
C37 C38 C39 C34 -2.1(7)
C35 C34 C39 C38 2.1(7)
N4 C34 C39 C38 -179.5(4)
N3 C40 C41 C42 -155.5(4)
N4 C40 C41 C42 25.5(6)
N3 C40 C41 C50 30.6(5)
N4 C40 C41 C50 -148.4(3)
C50 C41 C42 C43 3.9(6)
C40 C41 C42 C43 -170.0(3)
C41 C42 C43 C44 -175.9(4)
C41 C42 C43 C48 7.3(5)
C48 C43 C44 C45 -0.1(6)
C42 C43 C44 C45 -176.8(4)
C43 C44 C45 C46 0.7(6)
C44 C45 C46 C47 -0.5(7)
C45 C46 C47 C48 -0.4(6)
C46 C47 C48 C43 1.0(6)
C46 C47 C48 C49 -175.5(4)
C44 C43 C48 C47 -0.8(5)
C42 C43 C48 C47 176.0(3)
C44 C43 C48 C49 175.9(3)
C42 C43 C48 C49 -7.3(5)
C47 C48 C49 C50 172.7(3)
C43 C48 C49 C50 -3.9(5)
C47 C48 C49 C51 -4.4(6)
C43 C48 C49 C51 179.1(3)
C51 C49 C50 C54 12.0(5)
C48 C49 C50 C54 -165.2(3)
C51 C49 C50 C41 -168.3(3)
C48 C49 C50 C41 14.6(5)
C42 C41 C50 C49 -14.7(5)
C40 C41 C50 C49 159.2(3)
C42 C41 C50 C54 165.0(3)
C40 C41 C50 C54 -21.1(5)
C50 C49 C51 C52 -3.7(5)
C48 C49 C51 C52 173.4(4)
C49 C51 C52 C53 -3.5(6)
C51 C52 C53 C54 2.6(6)
C52 C53 C54 C50 5.3(5)
C52 C53 C54 Ir1 -165.7(3)
C49 C50 C54 C53 -12.6(5)
C41 C50 C54 C53 167.7(3)
C49 C50 C54 Ir1 158.6(3)
C41 C50 C54 Ir1 -21.1(5)
C57B C58 C59 O1 1.8(9)
C57A C58 C59 O1 -172.0(6)
C56A C58 C59 O1 -44.0(6)
C56B C58 C59 O1 135.9(6)
C55B C58 C59 O1 -115.8(5)
C55A C58 C59 O1 66.6(5)
C57B C58 C59 C60 -176.7(8)
C57A C58 C59 C60 9.5(7)
C56A C58 C59 C60 137.5(5)
C56B C58 C59 C60 -42.6(7)
C55B C58 C59 C60 65.7(6)
C55A C58 C59 C60 -111.9(5)
O1 C59 C60 C61 -7.6(7)
C58 C59 C60 C61 170.7(4)
C59 C60 C61 O2 0.1(7)
C59 C60 C61 C62 -180.0(4)
O2 C61 C62 C65 -134.0(4)
C60 C61 C62 C65 46.0(5)
O2 C61 C62 C63 -12.7(5)
C60 C61 C62 C63 167.3(4)
O2 C61 C62 C64 105.6(4)
C60 C61 C62 C64 -74.3(5)
N2 C13 N1 C1 -1.3(4)
C14 C13 N1 C1 179.8(3)
N2 C13 N1 Ir1 174.7(2)
C14 C13 N1 Ir1 -4.3(5)
C2 C1 N1 C13 -179.5(4)
C6 C1 N1 C13 0.3(4)
C2 C1 N1 Ir1 4.7(6)
C6 C1 N1 Ir1 -175.5(3)
N1 C13 N2 C6 1.8(4)
C14 C13 N2 C6 -179.3(3)
N1 C13 N2 C7 -160.4(3)
C14 C13 N2 C7 18.6(6)
C5 C6 N2 C13 177.3(4)
C1 C6 N2 C13 -1.5(4)
C5 C6 N2 C7 -19.2(7)
C1 C6 N2 C7 161.9(3)
C12 C7 N2 C13 49.2(6)
C8 C7 N2 C13 -131.5(4)
C12 C7 N2 C6 -110.6(4)
C8 C7 N2 C6 68.7(5)
N4 C40 N3 C28 0.1(4)
C41 C40 N3 C28 -178.9(3)
N4 C40 N3 Ir1 -175.7(2)
C41 C40 N3 Ir1 5.2(5)
C33 C28 N3 C40 -0.6(4)
C29 C28 N3 C40 176.9(4)
C33 C28 N3 Ir1 174.9(3)
C29 C28 N3 Ir1 -7.6(6)
C28 C33 N4 C40 -0.7(4)
C32 C33 N4 C40 -179.3(4)
C28 C33 N4 C34 168.6(4)
C32 C33 N4 C34 -9.9(7)
N3 C40 N4 C33 0.4(4)
C41 C40 N4 C33 179.5(3)
N3 C40 N4 C34 -168.3(4)
C41 C40 N4 C34 10.8(6)
C35 C34 N4 C33 66.2(6)
C39 C34 N4 C33 -112.3(4)
C35 C34 N4 C40 -126.8(5)
C39 C34 N4 C40 54.8(6)
C60 C59 O1 Ir1 -3.8(6)
C58 C59 O1 Ir1 177.8(2)
C60 C61 O2 Ir1 17.0(5)
C62 C61 O2 Ir1 -162.9(2)
